data_4334321
loop_
_publ_author_name
'Jamie Hicks'
'Cameron Jones'

_publ_section_title
;
 Extremely Bulky Amido First Row Transition Metal(II) Halide Complexes:
 Potential Precursors to Low Coordinate Metal-Metal Bonded Systems
;
_journal_name_full 'Inorganic Chemistry'
_journal_page_first 3900
_journal_page_last 3907
_journal_paper_doi 10.1021/ic302672a
_journal_volume 52
_journal_year 2013
_chemical_formula_sum 'C130 H116 Cl2 Cr2 N2 Si2'
_chemical_formula_weight 1937.33
_chemical_name_systematic
; 
 ? 
;
_space_group_IT_number 14
_symmetry_cell_setting monoclinic
_symmetry_space_group_name_Hall '-P 2ybc'
_symmetry_space_group_name_H-M 'P 1 21/c 1'
_atom_sites_solution_hydrogens geom
_atom_sites_solution_primary direct
_atom_sites_solution_secondary difmap
_audit_creation_method SHELXL-97
_cell_angle_alpha 90.00
_cell_angle_beta 111.995(10)
_cell_angle_gamma 90.00
_cell_formula_units_Z 2
_cell_length_a 15.1465(12)
_cell_length_b 20.9444(12)
_cell_length_c 17.2104(15)
_cell_measurement_temperature 123(2)
_cell_volume 5062.4(8)
_computing_structure_refinement 'SHELXL-97 (Sheldrick, 1997)'
_computing_structure_solution 'SHELXS-97 (Sheldrick, 1990)'
_diffrn_ambient_temperature 123(2)
_diffrn_measured_fraction_theta_full 0.993
_diffrn_measured_fraction_theta_max 0.993
_diffrn_measurement_device_type 'Oxford Gemini Ultra'
_diffrn_radiation_monochromator graphite
_diffrn_radiation_source 'Enhance (Mo) x-ray Source'
_diffrn_radiation_type MoK\a
_diffrn_radiation_wavelength 0.71073
_diffrn_reflns_av_R_equivalents 0.0613
_diffrn_reflns_av_sigmaI/netI 0.0943
_diffrn_reflns_limit_h_max 15
_diffrn_reflns_limit_h_min -18
_diffrn_reflns_limit_k_max 19
_diffrn_reflns_limit_k_min -25
_diffrn_reflns_limit_l_max 19
_diffrn_reflns_limit_l_min -20
_diffrn_reflns_number 18451
_diffrn_reflns_theta_full 25.20
_diffrn_reflns_theta_max 25.20
_diffrn_reflns_theta_min 2.98
_exptl_absorpt_coefficient_mu 0.345
_exptl_absorpt_correction_T_max 0.979
_exptl_absorpt_correction_T_min 0.960
_exptl_absorpt_correction_type multi-scan
_exptl_absorpt_process_details 'SCALE3 ABSPACK'
_exptl_crystal_colour green
_exptl_crystal_density_diffrn 1.271
_exptl_crystal_description block
_exptl_crystal_F_000 2040
_exptl_crystal_size_max 0.10
_exptl_crystal_size_mid 0.08
_exptl_crystal_size_min 0.06
_refine_diff_density_max 0.439
_refine_diff_density_min -0.489
_refine_diff_density_rms 0.064
_refine_ls_extinction_method none
_refine_ls_goodness_of_fit_ref 1.035
_refine_ls_hydrogen_treatment constr
_refine_ls_matrix_type full
_refine_ls_number_parameters 625
_refine_ls_number_reflns 9051
_refine_ls_number_restraints 0
_refine_ls_restrained_S_all 1.035
_refine_ls_R_factor_all 0.0902
_refine_ls_R_factor_gt 0.0530
_refine_ls_shift/su_max 0.000
_refine_ls_shift/su_mean 0.000
_refine_ls_structure_factor_coef Fsqd
_refine_ls_weighting_details 'calc w=1/[\s^2^(Fo^2^)+(0.0457P)^2^+0.1708P] where P=(Fo^2^+2Fc^2^)/3'
_refine_ls_weighting_scheme calc
_refine_ls_wR_factor_gt 0.1078
_refine_ls_wR_factor_ref 0.1262
_reflns_number_gt 6309
_reflns_number_total 9051
_reflns_threshold_expression >2sigma(I)
_cod_data_source_file ic302672a_si_002_02.cif
_cod_data_source_block compound2
_cod_original_cell_volume 5062.4(7)
_cod_database_code 4334321

loop_
_symmetry_equiv_pos_as_xyz
'x, y, z'
'-x, y+1/2, -z+1/2'
'-x, -y, -z'
'x, -y-1/2, z-1/2'

loop_
_atom_site_label
_atom_site_type_symbol
_atom_site_fract_x
_atom_site_fract_y
_atom_site_fract_z
_atom_site_U_iso_or_equiv
_atom_site_adp_type
_atom_site_occupancy
_atom_site_symmetry_multiplicity
_atom_site_calc_flag
_atom_site_refinement_flags
Cr1 Cr 0.09646(3) 0.53244(2) 0.08281(3) 0.02087(14) Uani 1 1 d .
Cl1 Cl 0.06893(5) 0.44987(4) -0.01982(5) 0.02558(19) Uani 1 1 d .
Si1 Si 0.23413(5) 0.63099(4) 0.16011(5) 0.01806(19) Uani 1 1 d .
N1 N 0.13064(15) 0.60473(11) 0.16606(14) 0.0175(5) Uani 1 1 d .
C1 C 0.07673(18) 0.62438(13) 0.21380(17) 0.0174(6) Uani 1 1 d .
C2 C 0.07818(18) 0.58544(13) 0.28237(17) 0.0180(6) Uani 1 1 d .
C3 C 0.02253(19) 0.60228(14) 0.32772(18) 0.0221(7) Uani 1 1 d .
H3 H 0.0239 0.5759 0.3731 0.026 Uiso 1 1 calc R
C4 C -0.03492(19) 0.65622(14) 0.30897(18) 0.0199(6) Uani 1 1 d .
C5 C -0.03384(19) 0.69400(14) 0.24371(17) 0.0196(6) Uani 1 1 d .
H5 H -0.0720 0.7315 0.2305 0.024 Uiso 1 1 calc R
C6 C 0.02090(18) 0.67961(13) 0.19620(17) 0.0173(6) Uani 1 1 d .
C7 C -0.0943(2) 0.67486(14) 0.35894(19) 0.0271(7) Uani 1 1 d .
H7A H -0.1338 0.6386 0.3618 0.041 Uiso 1 1 calc R
H7B H -0.1353 0.7110 0.3317 0.041 Uiso 1 1 calc R
H7C H -0.0523 0.6871 0.4158 0.041 Uiso 1 1 calc R
C8 C 0.14292(19) 0.52690(13) 0.30662(17) 0.0184(6) Uani 1 1 d .
H8 H 0.2039 0.5395 0.3010 0.022 Uiso 1 1 calc R
C9 C 0.1688(2) 0.50589(13) 0.39751(18) 0.0210(7) Uani 1 1 d .
C10 C 0.1041(2) 0.47245(14) 0.42268(19) 0.0254(7) Uani 1 1 d .
H10 H 0.0434 0.4616 0.3823 0.030 Uiso 1 1 calc R
C11 C 0.1269(2) 0.45491(15) 0.5050(2) 0.0311(8) Uani 1 1 d .
H11 H 0.0812 0.4335 0.5211 0.037 Uiso 1 1 calc R
C12 C 0.2159(2) 0.46833(15) 0.5643(2) 0.0335(8) Uani 1 1 d .
H12 H 0.2318 0.4556 0.6209 0.040 Uiso 1 1 calc R
C13 C 0.2814(2) 0.50021(16) 0.5408(2) 0.0333(8) Uani 1 1 d .
H13 H 0.3429 0.5094 0.5812 0.040 Uiso 1 1 calc R
C14 C 0.2575(2) 0.51908(14) 0.45768(19) 0.0264(7) Uani 1 1 d .
H14 H 0.3029 0.5414 0.4421 0.032 Uiso 1 1 calc R
C15 C 0.1053(2) 0.46896(13) 0.24991(17) 0.0195(6) Uani 1 1 d .
C16 C 0.1682(2) 0.41977(14) 0.25163(19) 0.0248(7) Uani 1 1 d .
H16 H 0.2342 0.4250 0.2838 0.030 Uiso 1 1 calc R
C17 C 0.1372(2) 0.36406(14) 0.2081(2) 0.0286(7) Uani 1 1 d .
H17 H 0.1813 0.3313 0.2099 0.034 Uiso 1 1 calc R
C18 C 0.0412(2) 0.35577(15) 0.16138(19) 0.0288(7) Uani 1 1 d .
H18 H 0.0191 0.3172 0.1312 0.035 Uiso 1 1 calc R
C19 C -0.0214(2) 0.40303(15) 0.15884(19) 0.0300(8) Uani 1 1 d .
H19 H -0.0873 0.3971 0.1269 0.036 Uiso 1 1 calc R
C20 C 0.0093(2) 0.45963(14) 0.20201(18) 0.0251(7) Uani 1 1 d .
H20 H -0.0354 0.4923 0.1989 0.030 Uiso 1 1 calc R
C21 C 0.02119(19) 0.72793(13) 0.13031(18) 0.0189(6) Uani 1 1 d .
H21 H 0.0482 0.7056 0.0928 0.023 Uiso 1 1 calc R
C22 C -0.07994(19) 0.74840(14) 0.07510(18) 0.0192(6) Uani 1 1 d .
C23 C -0.1239(2) 0.80101(14) 0.09309(19) 0.0230(7) Uani 1 1 d .
H23 H -0.0905 0.8264 0.1409 0.028 Uiso 1 1 calc R
C24 C -0.2165(2) 0.81722(15) 0.0420(2) 0.0281(7) Uani 1 1 d .
H24 H -0.2462 0.8533 0.0551 0.034 Uiso 1 1 calc R
C25 C -0.2653(2) 0.78085(15) -0.0280(2) 0.0300(8) Uani 1 1 d .
H25 H -0.3284 0.7920 -0.0633 0.036 Uiso 1 1 calc R
C26 C -0.2221(2) 0.72859(15) -0.04590(19) 0.0289(7) Uani 1 1 d .
H26 H -0.2558 0.7032 -0.0935 0.035 Uiso 1 1 calc R
C27 C -0.1300(2) 0.71243(14) 0.00452(18) 0.0236(7) Uani 1 1 d .
H27 H -0.1006 0.6764 -0.0092 0.028 Uiso 1 1 calc R
C28 C 0.0871(2) 0.78436(14) 0.16922(19) 0.0222(7) Uani 1 1 d .
C29 C 0.1512(2) 0.78403(16) 0.25230(19) 0.0286(7) Uani 1 1 d .
H29 H 0.1533 0.7483 0.2869 0.034 Uiso 1 1 calc R
C30 C 0.2117(2) 0.83493(18) 0.2849(2) 0.0390(9) Uani 1 1 d .
H30 H 0.2553 0.8337 0.3414 0.047 Uiso 1 1 calc R
C31 C 0.2094(2) 0.88760(17) 0.2360(2) 0.0415(9) Uani 1 1 d .
H31 H 0.2503 0.9228 0.2591 0.050 Uiso 1 1 calc R
C32 C 0.1475(2) 0.88873(16) 0.1540(2) 0.0390(9) Uani 1 1 d .
H32 H 0.1460 0.9247 0.1200 0.047 Uiso 1 1 calc R
C33 C 0.0869(2) 0.83756(15) 0.1206(2) 0.0294(8) Uani 1 1 d .
H33 H 0.0446 0.8388 0.0636 0.035 Uiso 1 1 calc R
C34 C 0.23303(19) 0.70431(13) 0.09784(18) 0.0193(6) Uani 1 1 d .
C35 C 0.1651(2) 0.71048(14) 0.01588(18) 0.0213(7) Uani 1 1 d .
H35 H 0.1201 0.6773 -0.0068 0.026 Uiso 1 1 calc R
C36 C 0.1624(2) 0.76376(14) -0.03247(19) 0.0264(7) Uani 1 1 d .
H36 H 0.1155 0.7671 -0.0875 0.032 Uiso 1 1 calc R
C37 C 0.2283(2) 0.81239(15) -0.0002(2) 0.0303(8) Uani 1 1 d .
H37 H 0.2267 0.8490 -0.0333 0.036 Uiso 1 1 calc R
C38 C 0.2960(2) 0.80749(15) 0.0798(2) 0.0300(8) Uani 1 1 d .
H38 H 0.3411 0.8408 0.1019 0.036 Uiso 1 1 calc R
C39 C 0.2984(2) 0.75397(14) 0.12804(19) 0.0250(7) Uani 1 1 d .
H39 H 0.3456 0.7511 0.1830 0.030 Uiso 1 1 calc R
C40 C 0.25737(18) 0.56107(14) 0.10060(18) 0.0194(6) Uani 1 1 d .
C41 C 0.2631(2) 0.56437(15) 0.02039(19) 0.0276(7) Uani 1 1 d .
H41 H 0.2499 0.6037 -0.0092 0.033 Uiso 1 1 calc R
C42 C 0.2872(2) 0.51203(16) -0.0158(2) 0.0333(8) Uani 1 1 d .
H42 H 0.2907 0.5157 -0.0696 0.040 Uiso 1 1 calc R
C43 C 0.3062(2) 0.45405(16) 0.0257(2) 0.0343(8) Uani 1 1 d .
H43 H 0.3225 0.4180 0.0003 0.041 Uiso 1 1 calc R
C44 C 0.3016(2) 0.44867(15) 0.1040(2) 0.0300(8) Uani 1 1 d .
H44 H 0.3148 0.4089 0.1327 0.036 Uiso 1 1 calc R
C45 C 0.27765(19) 0.50156(14) 0.14083(19) 0.0243(7) Uani 1 1 d .
H45 H 0.2749 0.4973 0.1948 0.029 Uiso 1 1 calc R
C46 C 0.33912(19) 0.63590(13) 0.26233(18) 0.0195(6) Uani 1 1 d .
C47 C 0.4309(2) 0.62482(15) 0.2630(2) 0.0281(7) Uani 1 1 d .
H47 H 0.4388 0.6159 0.2119 0.034 Uiso 1 1 calc R
C48 C 0.5101(2) 0.62665(15) 0.3370(2) 0.0318(8) Uani 1 1 d .
H48 H 0.5715 0.6188 0.3363 0.038 Uiso 1 1 calc R
C49 C 0.5001(2) 0.63985(16) 0.4116(2) 0.0322(8) Uani 1 1 d .
H49 H 0.5545 0.6404 0.4624 0.039 Uiso 1 1 calc R
C50 C 0.4118(2) 0.65222(16) 0.41273(19) 0.0311(8) Uani 1 1 d .
H50 H 0.4049 0.6622 0.4640 0.037 Uiso 1 1 calc R
C51 C 0.3321(2) 0.65006(15) 0.33843(19) 0.0265(7) Uani 1 1 d .
H51 H 0.2711 0.6585 0.3399 0.032 Uiso 1 1 calc R
C52 C 0.4597(3) 0.35269(18) 0.9315(2) 0.0444(10) Uani 1 1 d .
C53 C 0.3776(3) 0.3184(2) 0.9131(3) 0.0633(13) Uani 1 1 d .
H53 H 0.3794 0.2784 0.9397 0.076 Uiso 1 1 calc R
C54 C 0.2933(4) 0.3409(3) 0.8572(3) 0.0758(16) Uani 1 1 d .
H54 H 0.2368 0.3166 0.8458 0.091 Uiso 1 1 calc R
C55 C 0.2888(3) 0.3982(3) 0.8171(3) 0.0734(15) Uani 1 1 d .
H55 H 0.2296 0.4135 0.7785 0.088 Uiso 1 1 calc R
C56 C 0.3714(3) 0.4335(2) 0.8334(2) 0.0573(12) Uani 1 1 d .
H56 H 0.3698 0.4727 0.8050 0.069 Uiso 1 1 calc R
C57 C 0.4566(3) 0.41070(19) 0.8920(2) 0.0470(10) Uani 1 1 d .
H57 H 0.5131 0.4352 0.9051 0.056 Uiso 1 1 calc R
C58 C 0.5522(3) 0.3280(2) 0.9945(3) 0.0727(14) Uani 1 1 d .
H58A H 0.5391 0.2936 1.0272 0.109 Uiso 1 1 calc R
H58B H 0.5857 0.3628 1.0321 0.109 Uiso 1 1 calc R
H58C H 0.5918 0.3117 0.9652 0.109 Uiso 1 1 calc R
C59 C 0.4566(2) 0.40533(18) 0.3242(2) 0.0380(9) Uani 1 1 d .
C60 C 0.5045(2) 0.41988(19) 0.2719(2) 0.0396(9) Uani 1 1 d .
H60 H 0.5289 0.4617 0.2727 0.047 Uiso 1 1 calc R
C61 C 0.5173(3) 0.3745(2) 0.2185(2) 0.0521(11) Uani 1 1 d .
H61 H 0.5509 0.3855 0.1836 0.063 Uiso 1 1 calc R
C62 C 0.4826(3) 0.3148(2) 0.2157(3) 0.0541(11) Uani 1 1 d .
H62 H 0.4915 0.2839 0.1788 0.065 Uiso 1 1 calc R
C63 C 0.4339(3) 0.29878(19) 0.2669(2) 0.0499(10) Uani 1 1 d .
H63 H 0.4093 0.2569 0.2653 0.060 Uiso 1 1 calc R
C64 C 0.4212(2) 0.34363(18) 0.3202(2) 0.0454(9) Uani 1 1 d .
H64 H 0.3875 0.3322 0.3549 0.054 Uiso 1 1 calc R
C65 C 0.4437(3) 0.45370(18) 0.3827(2) 0.0466(10) Uani 1 1 d .
H65A H 0.5038 0.4591 0.4308 0.070 Uiso 1 1 calc R
H65B H 0.3942 0.4392 0.4024 0.070 Uiso 1 1 calc R
H65C H 0.4248 0.4946 0.3535 0.070 Uiso 1 1 calc R

loop_
_atom_site_aniso_label
_atom_site_aniso_U_11
_atom_site_aniso_U_22
_atom_site_aniso_U_33
_atom_site_aniso_U_23
_atom_site_aniso_U_13
_atom_site_aniso_U_12
Cr1 0.0211(3) 0.0184(3) 0.0216(3) -0.0040(2) 0.0063(2) -0.0012(2)
Cl1 0.0238(4) 0.0232(4) 0.0273(4) -0.0069(3) 0.0069(3) 0.0005(3)
Si1 0.0195(4) 0.0165(4) 0.0176(4) -0.0013(3) 0.0062(3) -0.0010(3)
N1 0.0198(12) 0.0149(12) 0.0165(13) 0.0006(10) 0.0054(10) -0.0001(10)
C1 0.0192(15) 0.0173(15) 0.0138(15) -0.0040(12) 0.0040(12) -0.0050(12)
C2 0.0181(14) 0.0156(15) 0.0174(16) -0.0023(12) 0.0034(12) -0.0032(12)
C3 0.0265(16) 0.0204(16) 0.0178(16) 0.0034(13) 0.0066(13) -0.0031(13)
C4 0.0188(15) 0.0224(16) 0.0169(16) -0.0017(13) 0.0047(12) -0.0008(13)
C5 0.0219(15) 0.0172(15) 0.0190(16) 0.0017(12) 0.0067(13) 0.0016(12)
C6 0.0187(14) 0.0147(15) 0.0161(16) 0.0021(12) 0.0039(12) -0.0009(12)
C7 0.0365(18) 0.0232(17) 0.0268(18) 0.0038(14) 0.0177(15) 0.0035(14)
C8 0.0230(15) 0.0154(15) 0.0184(16) 0.0027(12) 0.0095(13) 0.0008(12)
C9 0.0297(17) 0.0097(14) 0.0232(17) -0.0004(12) 0.0096(14) 0.0057(13)
C10 0.0305(17) 0.0175(16) 0.0270(18) 0.0003(14) 0.0092(14) 0.0001(14)
C11 0.047(2) 0.0202(17) 0.031(2) 0.0030(14) 0.0203(17) 0.0017(15)
C12 0.050(2) 0.0268(18) 0.0204(18) 0.0009(14) 0.0091(16) 0.0028(16)
C13 0.0348(19) 0.0305(19) 0.025(2) -0.0019(15) 0.0005(15) 0.0045(16)
C14 0.0308(18) 0.0186(16) 0.0283(19) 0.0008(14) 0.0093(15) 0.0020(14)
C15 0.0281(16) 0.0167(15) 0.0153(16) 0.0036(12) 0.0100(13) -0.0014(13)
C16 0.0296(17) 0.0192(16) 0.0263(18) 0.0017(14) 0.0115(14) -0.0001(14)
C17 0.0398(19) 0.0166(16) 0.0313(19) 0.0021(14) 0.0155(16) 0.0038(14)
C18 0.0392(19) 0.0206(17) 0.0230(18) -0.0021(14) 0.0076(15) -0.0070(15)
C19 0.0296(17) 0.0285(19) 0.0262(19) -0.0030(15) 0.0037(14) -0.0059(15)
C20 0.0285(17) 0.0222(17) 0.0226(17) 0.0005(13) 0.0072(14) 0.0016(14)
C21 0.0220(15) 0.0163(15) 0.0203(16) 0.0028(12) 0.0099(13) 0.0021(12)
C22 0.0236(15) 0.0185(16) 0.0189(16) 0.0068(13) 0.0117(13) 0.0008(13)
C23 0.0272(16) 0.0195(16) 0.0226(17) 0.0015(13) 0.0097(14) -0.0014(13)
C24 0.0282(17) 0.0216(17) 0.036(2) 0.0055(15) 0.0136(15) 0.0069(14)
C25 0.0196(16) 0.0334(19) 0.034(2) 0.0101(16) 0.0063(14) 0.0038(15)
C26 0.0298(18) 0.0297(19) 0.0228(18) -0.0001(14) 0.0047(14) -0.0044(15)
C27 0.0288(17) 0.0194(16) 0.0246(18) -0.0002(13) 0.0122(14) 0.0009(13)
C28 0.0237(16) 0.0200(16) 0.0262(18) 0.0001(13) 0.0129(14) 0.0034(13)
C29 0.0301(17) 0.0311(19) 0.0254(18) -0.0010(15) 0.0113(15) -0.0023(15)
C30 0.0317(19) 0.047(2) 0.037(2) -0.0130(18) 0.0106(16) -0.0095(17)
C31 0.038(2) 0.032(2) 0.056(3) -0.0123(19) 0.020(2) -0.0104(17)
C32 0.037(2) 0.0244(19) 0.061(3) 0.0067(18) 0.025(2) -0.0045(16)
C33 0.0287(17) 0.0278(18) 0.033(2) 0.0069(15) 0.0132(15) 0.0000(14)
C34 0.0206(15) 0.0196(16) 0.0199(16) -0.0006(13) 0.0103(13) 0.0017(13)
C35 0.0257(16) 0.0180(16) 0.0222(17) -0.0039(13) 0.0111(14) -0.0020(13)
C36 0.0314(17) 0.0256(18) 0.0221(18) 0.0003(14) 0.0099(14) 0.0024(14)
C37 0.0399(19) 0.0237(18) 0.033(2) 0.0065(15) 0.0202(16) 0.0007(15)
C38 0.0310(18) 0.0269(18) 0.032(2) 0.0009(15) 0.0110(15) -0.0051(14)
C39 0.0261(16) 0.0257(17) 0.0230(18) -0.0008(14) 0.0088(14) -0.0030(14)
C40 0.0138(14) 0.0200(16) 0.0233(17) -0.0028(13) 0.0056(12) -0.0015(12)
C41 0.0265(16) 0.0321(19) 0.0264(18) -0.0002(15) 0.0122(14) -0.0038(14)
C42 0.0374(19) 0.035(2) 0.033(2) -0.0087(16) 0.0201(16) -0.0013(16)
C43 0.0296(18) 0.032(2) 0.041(2) -0.0144(17) 0.0130(16) 0.0009(15)
C44 0.0260(17) 0.0208(17) 0.039(2) -0.0005(15) 0.0072(15) 0.0034(14)
C45 0.0212(15) 0.0241(17) 0.0243(18) -0.0048(14) 0.0046(13) -0.0013(13)
C46 0.0216(15) 0.0136(15) 0.0220(17) 0.0010(12) 0.0067(13) -0.0024(12)
C47 0.0274(17) 0.0295(18) 0.0277(19) -0.0026(14) 0.0108(15) -0.0012(14)
C48 0.0203(16) 0.0337(19) 0.039(2) 0.0024(16) 0.0081(15) -0.0009(14)
C49 0.0283(18) 0.037(2) 0.0219(19) 0.0051(15) -0.0015(14) -0.0073(15)
C50 0.0345(19) 0.037(2) 0.0176(17) -0.0028(15) 0.0051(14) -0.0112(16)
C51 0.0245(16) 0.0291(18) 0.0239(18) -0.0013(14) 0.0067(14) -0.0023(14)
C52 0.047(2) 0.045(2) 0.056(3) -0.008(2) 0.036(2) 0.0010(19)
C53 0.077(3) 0.051(3) 0.082(4) -0.031(2) 0.052(3) -0.019(3)
C54 0.059(3) 0.101(4) 0.072(4) -0.049(3) 0.030(3) -0.026(3)
C55 0.049(3) 0.123(5) 0.039(3) -0.027(3) 0.005(2) 0.008(3)
C56 0.062(3) 0.076(3) 0.042(3) -0.003(2) 0.028(2) 0.016(2)
C57 0.046(2) 0.052(3) 0.055(3) -0.009(2) 0.033(2) -0.006(2)
C58 0.072(3) 0.064(3) 0.100(4) 0.022(3) 0.053(3) 0.020(3)
C59 0.0268(18) 0.045(2) 0.034(2) 0.0020(17) 0.0025(16) 0.0076(16)
C60 0.0299(19) 0.050(2) 0.032(2) 0.0011(18) 0.0042(16) -0.0041(17)
C61 0.036(2) 0.076(3) 0.036(2) -0.001(2) 0.0047(18) 0.009(2)
C62 0.042(2) 0.057(3) 0.047(3) -0.009(2) -0.001(2) 0.016(2)
C63 0.043(2) 0.044(2) 0.053(3) 0.006(2) 0.006(2) 0.0104(19)
C64 0.041(2) 0.046(2) 0.046(2) 0.0080(19) 0.0125(18) 0.0079(19)
C65 0.043(2) 0.049(2) 0.042(2) 0.0013(19) 0.0103(18) 0.0020(19)

loop_
_atom_type_symbol
_atom_type_description
_atom_type_scat_dispersion_real
_atom_type_scat_dispersion_imag
_atom_type_scat_source
C C 0.0033 0.0016 'International Tables Vol C Tables 4.2.6.8 and 6.1.1.4'
H H 0.0000 0.0000 'International Tables Vol C Tables 4.2.6.8 and 6.1.1.4'
N N 0.0061 0.0033 'International Tables Vol C Tables 4.2.6.8 and 6.1.1.4'
Si Si 0.0817 0.0704 'International Tables Vol C Tables 4.2.6.8 and 6.1.1.4'
Cl Cl 0.1484 0.1585 'International Tables Vol C Tables 4.2.6.8 and 6.1.1.4'
Cr Cr 0.3209 0.6236 'International Tables Vol C Tables 4.2.6.8 and 6.1.1.4'

loop_
_geom_angle_atom_site_label_1
_geom_angle_atom_site_label_2
_geom_angle_atom_site_label_3
_geom_angle
_geom_angle_site_symmetry_1
_geom_angle_site_symmetry_3
N1 Cr1 Cl1 98.91(7) . 3_565
N1 Cr1 Cl1 174.25(7) . .
Cl1 Cr1 Cl1 84.99(3) 3_565 .
N1 Cr1 C40 75.22(9) . .
Cl1 Cr1 C40 150.18(7) 3_565 .
Cl1 Cr1 C40 99.29(7) . .
N1 Cr1 Si1 35.34(6) . .
Cl1 Cr1 Si1 124.10(3) 3_565 .
Cl1 Cr1 Si1 138.94(3) . .
C40 Cr1 Si1 40.73(7) . .
Cr1 Cl1 Cr1 95.01(3) 3_565 .
N1 Si1 C34 119.34(12) . .
N1 Si1 C46 115.90(12) . .
C34 Si1 C46 108.31(12) . .
N1 Si1 C40 98.32(12) . .
C34 Si1 C40 106.78(13) . .
C46 Si1 C40 106.54(12) . .
N1 Si1 Cr1 43.26(8) . .
C34 Si1 Cr1 118.32(9) . .
C46 Si1 Cr1 133.09(9) . .
C40 Si1 Cr1 56.31(8) . .
C1 N1 Si1 133.19(19) . .
C1 N1 Cr1 125.42(17) . .
Si1 N1 Cr1 101.39(11) . .
C6 C1 N1 123.2(2) . .
C6 C1 C2 118.2(2) . .
N1 C1 C2 118.6(2) . .
C3 C2 C1 119.6(3) . .
C3 C2 C8 120.8(2) . .
C1 C2 C8 119.6(2) . .
C4 C3 C2 122.3(3) . .
C5 C4 C3 117.3(2) . .
C5 C4 C7 120.5(3) . .
C3 C4 C7 122.2(3) . .
C4 C5 C6 122.9(3) . .
C1 C6 C5 119.7(2) . .
C1 C6 C21 122.8(2) . .
C5 C6 C21 117.4(2) . .
C2 C8 C15 114.6(2) . .
C2 C8 C9 113.8(2) . .
C15 C8 C9 108.5(2) . .
C14 C9 C10 117.7(3) . .
C14 C9 C8 120.9(3) . .
C10 C9 C8 121.4(3) . .
C11 C10 C9 121.2(3) . .
C10 C11 C12 120.3(3) . .
C13 C12 C11 119.6(3) . .
C12 C13 C14 120.0(3) . .
C9 C14 C13 121.2(3) . .
C20 C15 C16 117.5(3) . .
C20 C15 C8 123.2(3) . .
C16 C15 C8 119.0(3) . .
C17 C16 C15 121.7(3) . .
C16 C17 C18 119.7(3) . .
C19 C18 C17 119.7(3) . .
C18 C19 C20 121.0(3) . .
C19 C20 C15 120.4(3) . .
C6 C21 C28 111.8(2) . .
C6 C21 C22 111.6(2) . .
C28 C21 C22 113.1(2) . .
C23 C22 C27 118.5(3) . .
C23 C22 C21 122.6(3) . .
C27 C22 C21 118.9(3) . .
C22 C23 C24 120.6(3) . .
C25 C24 C23 120.1(3) . .
C26 C25 C24 119.4(3) . .
C25 C26 C27 120.7(3) . .
C26 C27 C22 120.6(3) . .
C33 C28 C29 117.6(3) . .
C33 C28 C21 120.0(3) . .
C29 C28 C21 122.3(3) . .
C30 C29 C28 120.9(3) . .
C31 C30 C29 120.6(3) . .
C32 C31 C30 119.5(3) . .
C31 C32 C33 120.3(3) . .
C32 C33 C28 121.0(3) . .
C39 C34 C35 117.1(3) . .
C39 C34 Si1 123.1(2) . .
C35 C34 Si1 119.8(2) . .
C36 C35 C34 121.6(3) . .
C35 C36 C37 119.7(3) . .
C38 C37 C36 120.0(3) . .
C37 C38 C39 120.1(3) . .
C38 C39 C34 121.6(3) . .
C45 C40 C41 116.3(3) . .
C45 C40 Si1 118.1(2) . .
C41 C40 Si1 125.5(2) . .
C45 C40 Cr1 82.30(17) . .
C41 C40 Cr1 108.39(18) . .
Si1 C40 Cr1 82.96(10) . .
C42 C41 C40 121.7(3) . .
C41 C42 C43 120.4(3) . .
C44 C43 C42 119.9(3) . .
C43 C44 C45 119.8(3) . .
C44 C45 C40 121.9(3) . .
C51 C46 C47 117.0(3) . .
C51 C46 Si1 123.9(2) . .
C47 C46 Si1 119.1(2) . .
C48 C47 C46 121.1(3) . .
C49 C48 C47 120.3(3) . .
C50 C49 C48 120.0(3) . .
C49 C50 C51 119.7(3) . .
C46 C51 C50 121.9(3) . .
C53 C52 C57 119.2(4) . .
C53 C52 C58 120.4(4) . .
C57 C52 C58 120.4(4) . .
C54 C53 C52 120.8(5) . .
C53 C54 C55 120.9(5) . .
C54 C55 C56 119.5(5) . .
C55 C56 C57 118.9(4) . .
C52 C57 C56 120.7(4) . .
C60 C59 C64 117.2(3) . .
C60 C59 C65 121.5(3) . .
C64 C59 C65 121.3(3) . .
C59 C60 C61 121.2(4) . .
C62 C61 C60 120.6(4) . .
C61 C62 C63 119.6(4) . .
C64 C63 C62 120.0(4) . .
C63 C64 C59 121.4(4) . .

loop_
_geom_bond_atom_site_label_1
_geom_bond_atom_site_label_2
_geom_bond_distance
_geom_bond_site_symmetry_2
Cr1 N1 2.014(2) .
Cr1 Cl1 2.3567(8) 3_565
Cr1 Cl1 2.3945(9) .
Cr1 C40 2.415(3) .
Cr1 Si1 2.8810(9) .
Cl1 Cr1 2.3567(8) 3_565
Si1 N1 1.700(2) .
Si1 C34 1.869(3) .
Si1 C46 1.881(3) .
Si1 C40 1.894(3) .
N1 C1 1.419(3) .
C1 C6 1.398(4) .
C1 C2 1.428(4) .
C2 C3 1.392(4) .
C2 C8 1.527(4) .
C3 C4 1.388(4) .
C4 C5 1.379(4) .
C4 C7 1.510(4) .
C5 C6 1.398(4) .
C6 C21 1.521(4) .
C8 C15 1.527(4) .
C8 C9 1.528(4) .
C9 C14 1.383(4) .
C9 C10 1.398(4) .
C10 C11 1.377(4) .
C11 C12 1.381(4) .
C12 C13 1.376(5) .
C13 C14 1.394(4) .
C15 C20 1.390(4) .
C15 C16 1.396(4) .
C16 C17 1.371(4) .
C17 C18 1.383(4) .
C18 C19 1.360(4) .
C19 C20 1.384(4) .
C21 C28 1.530(4) .
C21 C22 1.531(4) .
C22 C23 1.381(4) .
C22 C27 1.389(4) .
C23 C24 1.390(4) .
C24 C25 1.382(4) .
C25 C26 1.369(4) .
C26 C27 1.381(4) .
C28 C33 1.393(4) .
C28 C29 1.396(4) .
C29 C30 1.380(4) .
C30 C31 1.379(5) .
C31 C32 1.371(5) .
C32 C33 1.388(4) .
C34 C39 1.395(4) .
C34 C35 1.406(4) .
C35 C36 1.383(4) .
C36 C37 1.388(4) .
C37 C38 1.379(4) .
C38 C39 1.388(4) .
C40 C45 1.403(4) .
C40 C41 1.417(4) .
C41 C42 1.376(4) .
C42 C43 1.383(5) .
C43 C44 1.381(4) .
C44 C45 1.390(4) .
C46 C51 1.385(4) .
C46 C47 1.405(4) .
C47 C48 1.385(4) .
C48 C49 1.375(4) .
C49 C50 1.371(4) .
C50 C51 1.392(4) .
C52 C53 1.367(5) .
C52 C57 1.384(5) .
C52 C58 1.505(6) .
C53 C54 1.364(7) .
C54 C55 1.373(7) .
C55 C56 1.390(6) .
C56 C57 1.391(5) .
C59 C60 1.385(5) .
C59 C64 1.391(5) .
C59 C65 1.492(5) .
C60 C61 1.385(5) .
C61 C62 1.352(6) .
C62 C63 1.386(6) .
C63 C64 1.375(5) .
